data_2242972
loop_
_publ_author_name
'Vu Quoc, Trung'
'Tran Thi Thuy, Duong'
'Dang Thanh, Thuan'
'Phung Ngoc, Thanh'
'Nguyen Thien, Vuong'
'Nguyen Thuy, Chinh'
'Van Meervelt, Luc'

_publ_section_title
;
 Some chalcones derived from thiophene-3-carbaldehyde: synthesis and
 crystal structures
;
_journal_issue 7
_journal_name_full 'Acta Crystallographica Section E'
_journal_page_first 957
_journal_page_last 963
_journal_paper_doi 10.1107/S2056989019007503
_journal_volume 75
_journal_year 2019
_chemical_formula_iupac 'C15 H14 O2 S'
_chemical_formula_moiety 'C15 H14 O2 S'
_chemical_formula_sum 'C15 H14 O2 S'
_chemical_formula_weight 258.32
_chemical_name_systematic
;
1-(4-Ethoxyphenyl)-3-(thiophen-3-yl)prop-1-en-3-one
;
_space_group_crystal_system monoclinic
_space_group_IT_number 14
_space_group_name_Hall '-P 2ybc'
_space_group_name_H-M_alt 'P 1 21/c 1'
_symmetry_space_group_name_Hall '-P 2ybc'
_symmetry_space_group_name_H-M 'P 1 21/c 1'
_atom_sites_solution_hydrogens geom
_audit_creation_method
;
Olex2 1.2
(compiled 2018.05.29 svn.r3510 for OlexSys, GUI svn.r5506)
;
_cell_angle_alpha 90
_cell_angle_beta 96.813(4)
_cell_angle_gamma 90
_cell_formula_units_Z 4
_cell_length_a 16.5120(8)
_cell_length_b 7.7851(5)
_cell_length_c 10.4913(5)
_cell_measurement_reflns_used 4827
_cell_measurement_temperature 294.0(2)
_cell_measurement_theta_max 27.9120
_cell_measurement_theta_min 3.2510
_cell_volume 1339.11(13)
_computing_cell_refinement
;
CrysAlisPro  (Rigaku OD, 2018)
;
_computing_data_collection
;
CrysAlisPro  (Rigaku OD, 2018)
;
_computing_data_reduction
;
CrysAlisPro  (Rigaku OD, 2018)
;
_computing_molecular_graphics
;
<i>OLEX2</i> (Dolomanov <i>et al.</i>,  2009)
;
_computing_publication_material
;
<i>OLEX2</i> (Dolomanov <i>et al.</i>,  2009)
;
_computing_structure_refinement
;
ShelXL (Sheldrick, 2015b)
;
_computing_structure_solution
;
SHELXT (Sheldrick, 2015a)
;
_diffrn_ambient_temperature 294.0(2)
_diffrn_detector 'CCD plate'
_diffrn_detector_area_resol_mean 15.9631
_diffrn_measured_fraction_theta_full 0.999
_diffrn_measured_fraction_theta_max 0.999
_diffrn_measurement_device 'four-circle diffractometer'
_diffrn_measurement_device_type 'SuperNova, single source at offset/far, Eos'
_diffrn_measurement_method '\w scans'
_diffrn_radiation_monochromator mirror
_diffrn_radiation_probe x-ray
_diffrn_radiation_type MoK\a
_diffrn_radiation_wavelength 0.71073
_diffrn_reflns_av_R_equivalents 0.0345
_diffrn_reflns_av_unetI/netI 0.0247
_diffrn_reflns_limit_h_max 20
_diffrn_reflns_limit_h_min -20
_diffrn_reflns_limit_k_max 9
_diffrn_reflns_limit_k_min -9
_diffrn_reflns_limit_l_max 13
_diffrn_reflns_limit_l_min -12
_diffrn_reflns_number 13246
_diffrn_reflns_theta_full 25.242
_diffrn_reflns_theta_max 26.370
_diffrn_reflns_theta_min 2.485
_diffrn_source 'micro-focus sealed X-ray tube'
_exptl_absorpt_coefficient_mu 0.232
_exptl_absorpt_correction_T_max 1.00000
_exptl_absorpt_correction_T_min 0.73307
_exptl_absorpt_correction_type multi-scan
_exptl_absorpt_process_details
;
(CrysAlisPro; Rigaku OD, 2018)
;
_exptl_crystal_colour white
_exptl_crystal_density_diffrn 1.281
_exptl_crystal_description block
_exptl_crystal_F_000 544
_exptl_crystal_size_max 0.5
_exptl_crystal_size_mid 0.35
_exptl_crystal_size_min 0.15
_refine_diff_density_max 0.192
_refine_diff_density_min -0.279
_refine_ls_extinction_coef 0.0073(17)
_refine_ls_extinction_expression Fc^*^=kFc[1+0.001xFc^2^\l^3^/sin(2\q)]^-1/4^
_refine_ls_extinction_method
;
SHELXL-2016/4 (Sheldrick 2015)
;
_refine_ls_goodness_of_fit_ref 1.051
_refine_ls_hydrogen_treatment constr
_refine_ls_matrix_type full
_refine_ls_number_parameters 165
_refine_ls_number_reflns 2734
_refine_ls_number_restraints 0
_refine_ls_restrained_S_all 1.051
_refine_ls_R_factor_all 0.0598
_refine_ls_R_factor_gt 0.0473
_refine_ls_shift/su_max 0.000
_refine_ls_shift/su_mean 0.000
_refine_ls_structure_factor_coef Fsqd
_refine_ls_weighting_details 'w=1/[\s^2^(Fo^2^)+(0.0633P)^2^+0.4069P] where P=(Fo^2^+2Fc^2^)/3'
_refine_ls_weighting_scheme calc
_refine_ls_wR_factor_gt 0.1285
_refine_ls_wR_factor_ref 0.1412
_reflns_number_gt 2162
_reflns_number_total 2734
_reflns_threshold_expression 'I > 2\s(I)'
_cod_data_source_file lh5905sup1.cif
_cod_data_source_block 3
_cod_database_code 2242972
_shelx_space_group_comment
;
The symmetry employed for this shelxl refinement is uniquely defined
by the following loop, which should always be used as a source of
symmetry information in preference to the above space-group names.
They are only intended as comments.
;
_shelx_estimated_absorpt_t_min 0.893
_shelx_estimated_absorpt_t_max 0.966

loop_
_space_group_symop_operation_xyz
'x, y, z'
'-x, y+1/2, -z+1/2'
'-x, -y, -z'
'x, -y-1/2, z-1/2'

loop_
_atom_site_type_symbol
_atom_site_label
_atom_site_fract_x
_atom_site_fract_y
_atom_site_fract_z
_atom_site_U_iso_or_equiv
_atom_site_adp_type
_atom_site_calc_flag
_atom_site_occupancy
S S1 0.28921(3) 0.41932(9) 0.57261(6) 0.0697(3) Uani d 1
C C2 0.35583(12) 0.4427(3) 0.70816(19) 0.0558(5) Uani d 1
H H2 0.340852 0.481608 0.785855 0.067 Uiso calc 1
C C3 0.43322(11) 0.3985(2) 0.69052(17) 0.0458(4) Uani d 1
C C4 0.43736(12) 0.3435(3) 0.56166(18) 0.0551(5) Uani d 1
H H4 0.485324 0.307932 0.531318 0.066 Uiso calc 1
C C5 0.36332(13) 0.3486(3) 0.4872(2) 0.0588(5) Uani d 1
H H5 0.354921 0.317238 0.401153 0.071 Uiso calc 1
C C6 0.50131(12) 0.4082(2) 0.79107(18) 0.0483(5) Uani d 1
H H6 0.489859 0.443268 0.871763 0.058 Uiso calc 1
C C7 0.57803(12) 0.3718(3) 0.77867(18) 0.0518(5) Uani d 1
H H7 0.591201 0.335993 0.699110 0.062 Uiso calc 1
C C8 0.64340(12) 0.3860(3) 0.88615(17) 0.0490(5) Uani d 1
O O9 0.62809(9) 0.3934(2) 0.99739(13) 0.0670(5) Uani d 1
C C10 0.72986(12) 0.3954(2) 0.85742(17) 0.0476(5) Uani d 1
C C11 0.75356(12) 0.3597(3) 0.73833(18) 0.0540(5) Uani d 1
H H11 0.714251 0.329023 0.671266 0.065 Uiso calc 1
C C12 0.83455(13) 0.3684(3) 0.7166(2) 0.0594(5) Uani d 1
H H12 0.849281 0.344313 0.635592 0.071 Uiso calc 1
C C13 0.89322(13) 0.4129(3) 0.8157(2) 0.0568(5) Uani d 1
C C14 0.87043(13) 0.4512(3) 0.9360(2) 0.0618(6) Uani d 1
H H14 0.909675 0.483056 1.002823 0.074 Uiso calc 1
C C15 0.79065(13) 0.4420(3) 0.95555(19) 0.0571(5) Uani d 1
H H15 0.776104 0.467265 1.036427 0.069 Uiso calc 1
O O16 0.97471(9) 0.4227(2) 0.80525(16) 0.0762(5) Uani d 1
C C17 1.00141(16) 0.3853(4) 0.6849(3) 0.0901(9) Uani d 1
H H17A 0.978364 0.467414 0.621098 0.108 Uiso calc 1
H H17B 0.983604 0.271209 0.656990 0.108 Uiso calc 1
C C18 1.09277(17) 0.3952(5) 0.6991(4) 0.1138(13) Uani d 1
H H18A 1.111988 0.364258 0.619307 0.171 Uiso calc 1
H H18B 1.115025 0.317438 0.765128 0.171 Uiso calc 1
H H18C 1.109771 0.510223 0.721773 0.171 Uiso calc 1

loop_
_atom_site_aniso_label
_atom_site_aniso_U_11
_atom_site_aniso_U_22
_atom_site_aniso_U_33
_atom_site_aniso_U_12
_atom_site_aniso_U_13
_atom_site_aniso_U_23
S1 0.0502(4) 0.0898(5) 0.0684(4) 0.0040(3) 0.0052(3) 0.0000(3)
C2 0.0549(12) 0.0668(13) 0.0479(11) 0.0079(10) 0.0153(9) 0.0016(9)
C3 0.0481(10) 0.0477(10) 0.0430(10) 0.0015(8) 0.0115(8) 0.0017(8)
C4 0.0505(11) 0.0663(13) 0.0500(11) 0.0015(9) 0.0128(9) -0.0087(9)
C5 0.0619(13) 0.0676(13) 0.0472(11) 0.0005(10) 0.0072(9) -0.0116(10)
C6 0.0522(11) 0.0544(11) 0.0397(9) 0.0043(8) 0.0118(8) 0.0013(8)
C7 0.0507(11) 0.0654(13) 0.0400(10) 0.0021(9) 0.0090(8) -0.0020(9)
C8 0.0506(11) 0.0582(12) 0.0387(10) 0.0054(9) 0.0077(8) 0.0025(8)
O9 0.0584(9) 0.1032(13) 0.0407(8) 0.0094(8) 0.0111(6) 0.0024(7)
C10 0.0506(11) 0.0527(11) 0.0393(9) 0.0030(8) 0.0047(8) 0.0035(8)
C11 0.0491(11) 0.0707(14) 0.0422(10) -0.0022(9) 0.0049(8) -0.0041(9)
C12 0.0534(12) 0.0780(15) 0.0476(11) -0.0027(10) 0.0098(9) -0.0075(10)
C13 0.0461(11) 0.0669(14) 0.0580(12) -0.0025(9) 0.0089(9) 0.0003(10)
C14 0.0550(12) 0.0813(16) 0.0472(11) -0.0048(11) -0.0020(9) -0.0035(10)
C15 0.0553(12) 0.0759(14) 0.0398(10) 0.0003(10) 0.0045(9) -0.0005(9)
O16 0.0476(9) 0.1096(15) 0.0726(11) -0.0107(8) 0.0115(7) -0.0139(9)
C17 0.0590(15) 0.121(2) 0.095(2) -0.0131(14) 0.0279(14) -0.0264(17)
C18 0.0593(16) 0.135(3) 0.153(3) -0.0193(16) 0.0391(18) -0.049(2)

loop_
_atom_type_symbol
_atom_type_description
_atom_type_scat_dispersion_real
_atom_type_scat_dispersion_imag
_atom_type_scat_source
C C 0.0033 0.0016 'International Tables Vol C Tables 4.2.6.8 and 6.1.1.4'
H H 0.0000 0.0000 'International Tables Vol C Tables 4.2.6.8 and 6.1.1.4'
O O 0.0106 0.0060 'International Tables Vol C Tables 4.2.6.8 and 6.1.1.4'
S S 0.1246 0.1234 'International Tables Vol C Tables 4.2.6.8 and 6.1.1.4'

loop_
_geom_angle_atom_site_label_1
_geom_angle_atom_site_label_2
_geom_angle_atom_site_label_3
_geom_angle
C5 S1 C2 92.34(10)
S1 C2 H2 123.7
C3 C2 S1 112.62(15)
C3 C2 H2 123.7
C2 C3 C4 110.92(18)
C2 C3 C6 123.30(17)
C4 C3 C6 125.79(17)
C3 C4 H4 123.5
C5 C4 C3 113.01(18)
C5 C4 H4 123.5
S1 C5 H5 124.4
C4 C5 S1 111.11(15)
C4 C5 H5 124.4
C3 C6 H6 117.0
C7 C6 C3 126.00(18)
C7 C6 H6 117.0
C6 C7 H7 118.8
C6 C7 C8 122.31(18)
C8 C7 H7 118.8
C7 C8 C10 118.74(16)
O9 C8 C7 121.26(18)
O9 C8 C10 119.99(17)
C11 C10 C8 123.51(17)
C11 C10 C15 117.56(18)
C15 C10 C8 118.92(17)
C10 C11 H11 119.3
C10 C11 C12 121.47(19)
C12 C11 H11 119.3
C11 C12 H12 120.2
C13 C12 C11 119.60(19)
C13 C12 H12 120.2
C12 C13 C14 119.8(2)
O16 C13 C12 124.39(19)
O16 C13 C14 115.84(19)
C13 C14 H14 120.1
C15 C14 C13 119.78(19)
C15 C14 H14 120.1
C10 C15 H15 119.1
C14 C15 C10 121.80(19)
C14 C15 H15 119.1
C13 O16 C17 118.30(18)
O16 C17 H17A 110.0
O16 C17 H17B 110.0
O16 C17 C18 108.5(2)
H17A C17 H17B 108.4
C18 C17 H17A 110.0
C18 C17 H17B 110.0
C17 C18 H18A 109.5
C17 C18 H18B 109.5
C17 C18 H18C 109.5
H18A C18 H18B 109.5
H18A C18 H18C 109.5
H18B C18 H18C 109.5

loop_
_geom_bond_atom_site_label_1
_geom_bond_atom_site_label_2
_geom_bond_distance
S1 C2 1.701(2)
S1 C5 1.692(2)
C2 H2 0.9300
C2 C3 1.357(3)
C3 C4 1.427(3)
C3 C6 1.450(3)
C4 H4 0.9300
C4 C5 1.371(3)
C5 H5 0.9300
C6 H6 0.9300
C6 C7 1.319(3)
C7 H7 0.9300
C7 C8 1.470(3)
C8 O9 1.224(2)
C8 C10 1.496(3)
C10 C11 1.381(3)
C10 C15 1.398(3)
C11 H11 0.9300
C11 C12 1.385(3)
C12 H12 0.9300
C12 C13 1.379(3)
C13 C14 1.392(3)
C13 O16 1.365(3)
C14 H14 0.9300
C14 C15 1.359(3)
C15 H15 0.9300
O16 C17 1.416(3)
C17 H17A 0.9700
C17 H17B 0.9700
C17 C18 1.500(4)
C18 H18A 0.9600
C18 H18B 0.9600
C18 H18C 0.9600

loop_
_geom_hbond_atom_site_label_D
_geom_hbond_atom_site_label_H
_geom_hbond_atom_site_label_A
_geom_hbond_site_symmetry_A
_geom_hbond_distance_DH
_geom_hbond_distance_HA
_geom_hbond_distance_DA
_geom_hbond_angle_DHA
_geom_hbond_publ_flag
C2 H2 O9 3_667 0.93 2.47 3.324(2) 153 y

loop_
_geom_torsion_atom_site_label_1
_geom_torsion_atom_site_label_2
_geom_torsion_atom_site_label_3
_geom_torsion_atom_site_label_4
_geom_torsion
S1 C2 C3 C4 -0.1(2)
S1 C2 C3 C6 179.55(15)
C2 S1 C5 C4 -0.05(18)
C2 C3 C4 C5 0.1(3)
C2 C3 C6 C7 -177.9(2)
C3 C4 C5 S1 0.0(2)
C3 C6 C7 C8 179.75(18)
C4 C3 C6 C7 1.8(3)
C5 S1 C2 C3 0.11(18)
C6 C3 C4 C5 -179.58(19)
C6 C7 C8 O9 17.1(3)
C6 C7 C8 C10 -161.57(19)
C7 C8 C10 C11 -12.6(3)
C7 C8 C10 C15 167.75(19)
C8 C10 C11 C12 -179.3(2)
C8 C10 C15 C14 179.3(2)
O9 C8 C10 C11 168.8(2)
O9 C8 C10 C15 -10.9(3)
C10 C11 C12 C13 0.3(3)
C11 C10 C15 C14 -0.4(3)
C11 C12 C13 C14 -1.0(3)
C11 C12 C13 O16 178.9(2)
C12 C13 C14 C15 1.0(3)
C12 C13 O16 C17 0.2(3)
C13 C14 C15 C10 -0.3(4)
C13 O16 C17 C18 -177.0(2)
C14 C13 O16 C17 -179.9(2)
C15 C10 C11 C12 0.4(3)
O16 C13 C14 C15 -178.9(2)

_cod_database_fobs_code 2242972
